data_4081635
loop_
_publ_author_name
'Liu, Bo'
'Chen, Congyan'
'Zhang, Yuejiao'
'Liu, Xiaolong'
'Chen, Wanzhi'

_publ_section_title
;
 Dinuclear Copper(I) Complexes of Phenanthrolinyl-Functionalized NHC
 Ligands
;
_journal_issue 19
_journal_name_full Organometallics
_journal_page_first 5451
_journal_paper_doi 10.1021/om400738c
_journal_volume 32
_journal_year 2013
_chemical_formula_sum 'C36 H28 Cu2 F12 N8 P2'
_chemical_formula_weight 989.68
_chemical_name_systematic
; 
 ? 
;
_space_group_IT_number 14
_symmetry_cell_setting monoclinic
_symmetry_space_group_name_Hall '-P 2yn'
_symmetry_space_group_name_H-M 'P 1 21/n 1'
_atom_sites_solution_hydrogens geom
_atom_sites_solution_primary direct
_atom_sites_solution_secondary difmap
_audit_creation_method SHELXL-97
_cell_angle_alpha 90.00
_cell_angle_beta 101.814(5)
_cell_angle_gamma 90.00
_cell_formula_units_Z 4
_cell_length_a 13.4466(6)
_cell_length_b 14.3348(7)
_cell_length_c 21.7534(11)
_cell_measurement_reflns_used 3686
_cell_measurement_temperature 293(2)
_cell_measurement_theta_max 29.5741
_cell_measurement_theta_min 2.9927
_cell_volume 4104.2(3)
_computing_structure_refinement 'SHELXL-97 (Sheldrick, 1997)'
_computing_structure_solution 'SHELXS-97 (Sheldrick, 1990)'
_diffrn_ambient_temperature 293(2)
_diffrn_measured_fraction_theta_full 0.987
_diffrn_measured_fraction_theta_max 0.987
_diffrn_radiation_monochromator graphite
_diffrn_radiation_source 'fine-focus sealed tube'
_diffrn_radiation_type MoK\a
_diffrn_radiation_wavelength 0.71073
_diffrn_reflns_av_R_equivalents 0.0408
_diffrn_reflns_av_sigmaI/netI 0.0531
_diffrn_reflns_limit_h_max 15
_diffrn_reflns_limit_h_min -13
_diffrn_reflns_limit_k_max 17
_diffrn_reflns_limit_k_min -12
_diffrn_reflns_limit_l_max 19
_diffrn_reflns_limit_l_min -25
_diffrn_reflns_number 15357
_diffrn_reflns_theta_full 25.01
_diffrn_reflns_theta_max 25.01
_diffrn_reflns_theta_min 3.00
_exptl_absorpt_coefficient_mu 1.207
_exptl_absorpt_correction_T_max 0.8120
_exptl_absorpt_correction_T_min 0.7856
_exptl_absorpt_correction_type multi-scan
_exptl_absorpt_process_details sadabs
_exptl_crystal_colour red
_exptl_crystal_density_diffrn 1.602
_exptl_crystal_density_method 'not measured'
_exptl_crystal_description platelet
_exptl_crystal_F_000 1984
_exptl_crystal_size_max 0.21
_exptl_crystal_size_mid 0.19
_exptl_crystal_size_min 0.18
_refine_diff_density_max 1.253
_refine_diff_density_min -2.256
_refine_diff_density_rms 0.163
_refine_ls_extinction_method none
_refine_ls_goodness_of_fit_ref 1.929
_refine_ls_hydrogen_treatment constr
_refine_ls_matrix_type full
_refine_ls_number_parameters 541
_refine_ls_number_reflns 7130
_refine_ls_number_restraints 730
_refine_ls_restrained_S_all 1.921
_refine_ls_R_factor_all 0.1449
_refine_ls_R_factor_gt 0.1107
_refine_ls_shift/su_max 0.013
_refine_ls_shift/su_mean 0.000
_refine_ls_structure_factor_coef Fsqd
_refine_ls_weighting_details 'calc w=1/[\s^2^(Fo^2^)+(0.1100P)^2^+0.0000P] where P=(Fo^2^+2Fc^2^)/3'
_refine_ls_weighting_scheme calc
_refine_ls_wR_factor_gt 0.3086
_refine_ls_wR_factor_ref 0.3341
_reflns_number_gt 4925
_reflns_number_total 7130
_reflns_threshold_expression >2sigma(I)
_cod_data_source_file om400738c_si_002.cif
_cod_data_source_block 2
_cod_depositor_comments
;
The following automatic conversions were performed:

'_symmetry_cell_setting' value 'Monoclinic' changed to 'monoclinic'
according to /home/saulius/struct/CIF-dictionaries/cif_core.dic
dictionary named 'cif_core.dic' version 2.4.2 from 2011-04-26.

Automatic conversion script
Id: cif_fix_values 1891 2012-01-12 08:04:46Z andrius 
;
_cod_original_sg_symbol_H-M 'P2(1)/n  '
_cod_database_code 4081635

loop_
_symmetry_equiv_pos_as_xyz
'x, y, z'
'-x+1/2, y+1/2, -z+1/2'
'-x, -y, -z'
'x-1/2, -y-1/2, z-1/2'

loop_
_atom_site_label
_atom_site_type_symbol
_atom_site_fract_x
_atom_site_fract_y
_atom_site_fract_z
_atom_site_U_iso_or_equiv
_atom_site_adp_type
_atom_site_occupancy
_atom_site_symmetry_multiplicity
_atom_site_calc_flag
_atom_site_refinement_flags
C35 C 0.5678(9) 0.6563(9) -0.0068(5) 0.0946(18) Uani 1 1 d DU
H35 H 0.5387 0.6131 0.0161 0.114 Uiso 1 1 calc R
Cu1 Cu 0.27973(7) 0.79739(7) 0.06018(5) 0.0516(4) Uani 1 1 d .
Cu2 Cu 0.29951(8) 0.65045(7) -0.01540(5) 0.0492(4) Uani 1 1 d .
P2 P 0.2933(2) 0.5773(2) 0.76198(14) 0.0699(8) Uani 1 1 d .
P1 P 0.1862(2) 0.6301(2) 0.27907(14) 0.0711(8) Uani 1 1 d .
N3 N 0.3004(5) 0.8118(5) -0.0923(3) 0.0493(18) Uani 1 1 d .
N7 N 0.2977(5) 0.5731(4) 0.0624(3) 0.0455(16) Uani 1 1 d .
N2 N 0.1826(5) 0.8317(4) -0.0267(3) 0.0379(14) Uani 1 1 d .
N1 N 0.1515(5) 0.8339(5) 0.0907(3) 0.0506(17) Uani 1 1 d .
C27 C 0.0892(7) 0.8542(6) -0.0184(5) 0.0585(11) Uani 1 1 d U
N6 N 0.4235(5) 0.6550(5) 0.1301(4) 0.0541(19) Uani 1 1 d .
N8 N 0.1743(5) 0.5652(5) -0.0504(4) 0.060(2) Uani 1 1 d .
C5 C 0.1646(8) 0.4979(7) -0.0089(5) 0.0665(12) Uani 1 1 d U
C9 C 0.2295(8) 0.5004(7) 0.0507(5) 0.0657(12) Uani 1 1 d U
C13 C 0.3987(8) 0.7431(7) 0.1083(5) 0.0670(13) Uani 1 1 d U
C30 C 0.1998(7) 0.8327(7) -0.0847(5) 0.0615(12) Uani 1 1 d U
F2 F 0.1758(6) 0.6250(5) 0.2066(3) 0.102(2) Uani 1 1 d .
N5 N 0.4846(6) 0.7921(5) 0.1326(4) 0.064(2) Uani 1 1 d .
C23 C 0.0717(7) 0.8543(6) 0.0445(5) 0.0594(11) Uani 1 1 d U
C33 C 0.3530(8) 0.7389(7) -0.0653(5) 0.0683(12) Uani 1 1 d U
C26 C 0.0076(7) 0.8774(6) -0.0699(5) 0.0601(12) Uani 1 1 d U
C29 C 0.1241(7) 0.8563(6) -0.1379(5) 0.0640(12) Uani 1 1 d U
H29 H 0.1384 0.8568 -0.1780 0.077 Uiso 1 1 calc R
F1 F 0.1941(6) 0.6383(7) 0.3534(4) 0.129(3) Uani 1 1 d .
C12 C 0.3570(8) 0.5771(7) 0.1180(5) 0.0643(12) Uani 1 1 d U
N4 N 0.4410(5) 0.7444(6) -0.0852(4) 0.065(2) Uani 1 1 d D
C22 C -0.0249(7) 0.8780(7) 0.0543(5) 0.0611(12) Uani 1 1 d U
C4 C 0.0914(8) 0.4247(7) -0.0226(5) 0.0687(13) Uani 1 1 d U
C20 C 0.0425(7) 0.8588(7) 0.1637(5) 0.0649(14) Uani 1 1 d U
H20 H 0.0346 0.8587 0.2051 0.078 Uiso 1 1 calc R
C25 C -0.0865(7) 0.9020(7) -0.0561(5) 0.0625(12) Uani 1 1 d U
H25 H -0.1385 0.9213 -0.0886 0.075 Uiso 1 1 calc R
C11 C 0.3579(8) 0.5132(7) 0.1668(5) 0.0677(13) Uani 1 1 d U
H11 H 0.4013 0.5204 0.2057 0.081 Uiso 1 1 calc R
C14 C 0.5211(8) 0.6512(7) 0.1670(5) 0.0711(15) Uani 1 1 d U
H14 H 0.5544 0.5984 0.1859 0.085 Uiso 1 1 calc R
F3 F 0.2708(9) 0.5589(9) 0.2916(4) 0.176(5) Uani 1 1 d .
C24 C -0.1037(7) 0.8985(6) 0.0020(5) 0.0622(12) Uani 1 1 d U
H24 H -0.1689 0.9098 0.0084 0.075 Uiso 1 1 calc R
C21 C -0.0356(8) 0.8780(7) 0.1179(5) 0.0628(13) Uani 1 1 d U
H21 H -0.0984 0.8917 0.1274 0.075 Uiso 1 1 calc R
C19 C 0.1373(8) 0.8386(7) 0.1497(5) 0.0638(14) Uani 1 1 d U
H19 H 0.1923 0.8282 0.1826 0.077 Uiso 1 1 calc R
C8 C 0.2233(8) 0.4303(7) 0.0961(5) 0.0657(12) Uani 1 1 d U
C10 C 0.2906(8) 0.4380(7) 0.1542(5) 0.0680(13) Uani 1 1 d U
H10 H 0.2905 0.3926 0.1848 0.082 Uiso 1 1 calc R
C28 C 0.0296(7) 0.8783(7) -0.1286(5) 0.0629(13) Uani 1 1 d U
H28 H -0.0211 0.8943 -0.1629 0.075 Uiso 1 1 calc R
F6 F 0.0905(9) 0.5747(9) 0.2784(5) 0.184(5) Uani 1 1 d .
C31 C 0.3525(8) 0.8597(7) -0.1315(5) 0.0685(14) Uani 1 1 d U
H31 H 0.3286 0.9106 -0.1567 0.082 Uiso 1 1 calc R
C16 C 0.4922(8) 0.8927(7) 0.1224(5) 0.0741(16) Uani 1 1 d U
H16A H 0.4617 0.9257 0.1528 0.089 Uiso 1 1 calc R
H16B H 0.5633 0.9100 0.1296 0.089 Uiso 1 1 calc R
C7 C 0.1494(8) 0.3586(7) 0.0824(5) 0.0691(13) Uani 1 1 d U
H7 H 0.1436 0.3135 0.1122 0.083 Uiso 1 1 calc R
C32 C 0.4372(9) 0.8217(8) -0.1267(5) 0.0731(15) Uani 1 1 d U
H32 H 0.4888 0.8405 -0.1467 0.088 Uiso 1 1 calc R
C34 C 0.5224(7) 0.6755(7) -0.0722(5) 0.0798(16) Uani 1 1 d DU
H34A H 0.4961 0.6172 -0.0917 0.096 Uiso 1 1 calc R
H34B H 0.5761 0.6959 -0.0929 0.096 Uiso 1 1 calc R
C15 C 0.5574(8) 0.7374(7) 0.1701(5) 0.0729(15) Uani 1 1 d U
H15 H 0.6199 0.7572 0.1930 0.087 Uiso 1 1 calc R
C2 C 0.0367(8) 0.4934(7) -0.1252(6) 0.0749(15) Uani 1 1 d U
H2 H -0.0057 0.4932 -0.1647 0.090 Uiso 1 1 calc R
F4 F 0.2748(9) 0.7041(9) 0.2846(5) 0.177(5) Uani 1 1 d .
C6 C 0.0873(8) 0.3574(7) 0.0247(5) 0.0701(13) Uani 1 1 d U
H6 H 0.0394 0.3099 0.0157 0.084 Uiso 1 1 calc R
C1 C 0.1134(8) 0.5646(7) -0.1065(5) 0.0724(15) Uani 1 1 d U
H1 H 0.1200 0.6115 -0.1349 0.087 Uiso 1 1 calc R
F7 F 0.2459(8) 0.6672(7) 0.7847(5) 0.154(4) Uani 1 1 d .
F5 F 0.1177(10) 0.7203(7) 0.2717(5) 0.166(4) Uani 1 1 d .
C3 C 0.0303(8) 0.4283(7) -0.0825(5) 0.0723(13) Uani 1 1 d U
H3 H -0.0185 0.3820 -0.0935 0.087 Uiso 1 1 calc R
C17 C 0.4425(8) 0.9221(7) 0.0593(6) 0.0745(16) Uani 1 1 d U
H17 H 0.4650 0.8931 0.0264 0.089 Uiso 1 1 calc R
F11 F 0.2594(7) 0.5973(9) 0.6899(4) 0.166(5) Uani 1 1 d .
F8 F 0.3215(7) 0.5483(7) 0.8340(4) 0.140(3) Uani 1 1 d .
C18 C 0.3736(8) 0.9812(8) 0.0438(6) 0.086(3) Uani 1 1 d U
H18A H 0.3477 1.0126 0.0745 0.104 Uiso 1 1 calc R
H18B H 0.3481 0.9938 0.0016 0.104 Uiso 1 1 calc R
F10 F 0.3298(17) 0.4856(12) 0.7463(6) 0.342(14) Uani 1 1 d .
F9 F 0.3999(7) 0.6140(16) 0.7704(6) 0.277(11) Uani 1 1 d .
F12 F 0.1814(8) 0.5432(11) 0.7550(5) 0.187(5) Uani 1 1 d .
C36 C 0.6515(10) 0.7017(11) 0.0192(8) 0.135(4) Uani 1 1 d DU
H36A H 0.6798 0.7447 -0.0042 0.162 Uiso 1 1 calc R
H36B H 0.6819 0.6906 0.0609 0.162 Uiso 1 1 calc R

loop_
_atom_site_aniso_label
_atom_site_aniso_U_11
_atom_site_aniso_U_22
_atom_site_aniso_U_33
_atom_site_aniso_U_23
_atom_site_aniso_U_13
_atom_site_aniso_U_12
C35 0.089(3) 0.098(3) 0.096(3) -0.006(3) 0.016(3) -0.001(3)
Cu1 0.0454(7) 0.0555(7) 0.0508(7) -0.0014(5) 0.0023(5) 0.0132(5)
Cu2 0.0491(7) 0.0477(6) 0.0539(8) 0.0027(5) 0.0176(5) -0.0025(5)
P2 0.0616(16) 0.0795(18) 0.0640(18) -0.0094(14) 0.0022(13) 0.0203(14)
P1 0.0577(16) 0.098(2) 0.0578(18) 0.0065(15) 0.0127(13) 0.0124(15)
N3 0.052(4) 0.052(4) 0.048(4) 0.010(3) 0.021(3) -0.018(3)
N7 0.049(4) 0.035(3) 0.055(5) -0.003(3) 0.015(3) 0.000(3)
N2 0.039(3) 0.041(3) 0.033(4) 0.005(3) 0.007(3) -0.005(3)
N1 0.047(4) 0.061(4) 0.045(4) 0.002(3) 0.013(3) 0.006(3)
C27 0.055(2) 0.058(2) 0.063(2) 0.005(2) 0.0127(19) -0.0005(19)
N6 0.039(4) 0.054(4) 0.061(5) -0.003(3) -0.009(3) 0.012(3)
N8 0.050(4) 0.076(5) 0.052(5) -0.005(4) 0.005(4) -0.020(4)
C5 0.068(2) 0.057(2) 0.076(2) -0.007(2) 0.020(2) -0.007(2)
C9 0.068(2) 0.057(2) 0.075(2) -0.005(2) 0.021(2) -0.006(2)
C13 0.065(2) 0.061(2) 0.073(3) -0.004(2) 0.008(2) -0.001(2)
C30 0.059(2) 0.062(2) 0.064(2) 0.004(2) 0.015(2) -0.004(2)
F2 0.115(5) 0.128(6) 0.059(4) -0.005(4) 0.010(4) 0.016(4)
N5 0.049(4) 0.068(5) 0.064(5) -0.006(4) -0.012(4) -0.005(4)
C23 0.056(2) 0.059(2) 0.064(2) 0.003(2) 0.0143(19) 0.0002(19)
C33 0.066(2) 0.069(2) 0.072(2) -0.002(2) 0.018(2) -0.004(2)
C26 0.055(2) 0.059(2) 0.065(2) 0.004(2) 0.011(2) -0.001(2)
C29 0.062(2) 0.065(2) 0.065(2) 0.005(2) 0.012(2) -0.003(2)
F1 0.105(6) 0.212(9) 0.071(5) 0.018(5) 0.017(4) 0.026(6)
C12 0.065(2) 0.056(2) 0.072(2) -0.003(2) 0.015(2) 0.000(2)
N4 0.057(5) 0.071(5) 0.075(6) -0.015(4) 0.032(4) -0.005(4)
C22 0.056(2) 0.061(2) 0.067(2) 0.004(2) 0.014(2) 0.001(2)
C4 0.070(2) 0.060(2) 0.078(3) -0.007(2) 0.020(2) -0.010(2)
C20 0.062(3) 0.067(3) 0.068(3) 0.002(2) 0.018(2) 0.004(2)
C25 0.057(2) 0.061(2) 0.068(2) 0.003(2) 0.009(2) 0.001(2)
C11 0.070(2) 0.059(2) 0.074(3) -0.001(2) 0.015(2) 0.000(2)
C14 0.068(3) 0.063(3) 0.077(3) -0.003(2) 0.003(3) 0.002(2)
F3 0.196(9) 0.233(12) 0.082(6) -0.011(6) -0.007(6) 0.127(9)
C24 0.056(2) 0.062(2) 0.069(2) 0.003(2) 0.012(2) 0.001(2)
C21 0.057(2) 0.064(2) 0.068(3) 0.002(2) 0.016(2) 0.002(2)
C19 0.060(3) 0.065(3) 0.067(3) 0.003(2) 0.016(2) 0.002(2)
C8 0.068(2) 0.055(2) 0.076(3) -0.005(2) 0.020(2) -0.005(2)
C10 0.071(2) 0.058(2) 0.076(3) -0.002(2) 0.019(2) -0.003(2)
C28 0.059(2) 0.062(2) 0.066(2) 0.007(2) 0.008(2) -0.001(2)
F6 0.184(9) 0.240(13) 0.122(8) -0.025(8) 0.015(7) -0.129(9)
C31 0.068(3) 0.071(3) 0.069(3) 0.003(2) 0.019(3) -0.007(2)
C16 0.069(3) 0.065(3) 0.082(3) -0.005(3) 0.000(3) -0.005(3)
C7 0.072(2) 0.058(2) 0.079(3) -0.003(2) 0.020(2) -0.007(2)
C32 0.071(3) 0.076(3) 0.075(3) 0.000(3) 0.024(3) -0.008(3)
C34 0.076(3) 0.084(3) 0.082(3) -0.004(3) 0.022(3) -0.004(3)
C15 0.067(3) 0.067(3) 0.079(3) -0.004(3) 0.002(3) -0.001(2)
C2 0.074(3) 0.068(3) 0.082(3) -0.010(3) 0.014(3) -0.012(3)
F4 0.174(10) 0.207(12) 0.154(10) -0.023(8) 0.043(8) -0.094(9)
C6 0.072(2) 0.059(2) 0.081(3) -0.006(2) 0.019(2) -0.009(2)
C1 0.073(3) 0.065(3) 0.079(3) -0.007(3) 0.015(3) -0.010(2)
F7 0.180(9) 0.121(7) 0.170(10) -0.003(6) 0.056(8) 0.069(7)
F5 0.232(11) 0.171(9) 0.114(7) 0.045(6) 0.077(7) 0.108(9)
C3 0.072(3) 0.064(2) 0.082(3) -0.008(2) 0.017(2) -0.010(2)
C17 0.071(3) 0.066(3) 0.082(3) -0.004(3) 0.005(3) -0.004(3)
F11 0.116(6) 0.285(13) 0.098(7) 0.081(8) 0.029(5) 0.057(7)
F8 0.165(8) 0.168(8) 0.073(5) -0.024(5) -0.009(5) 0.043(7)
C18 0.077(5) 0.074(5) 0.097(5) -0.007(4) -0.008(5) 0.000(4)
F10 0.52(3) 0.282(16) 0.132(10) -0.118(11) -0.140(14) 0.313(19)
F9 0.076(6) 0.60(3) 0.158(11) 0.063(15) 0.027(7) -0.073(11)
F12 0.150(9) 0.283(15) 0.119(8) -0.010(9) 0.007(7) -0.067(9)
C36 0.128(7) 0.136(7) 0.137(7) -0.021(6) 0.017(6) -0.001(6)

loop_
_atom_type_symbol
_atom_type_description
_atom_type_scat_dispersion_real
_atom_type_scat_dispersion_imag
_atom_type_scat_source
C C 0.0033 0.0016 'International Tables Vol C Tables 4.2.6.8 and 6.1.1.4'
H H 0.0000 0.0000 'International Tables Vol C Tables 4.2.6.8 and 6.1.1.4'
N N 0.0061 0.0033 'International Tables Vol C Tables 4.2.6.8 and 6.1.1.4'
F F 0.0171 0.0103 'International Tables Vol C Tables 4.2.6.8 and 6.1.1.4'
P P 0.1023 0.0942 'International Tables Vol C Tables 4.2.6.8 and 6.1.1.4'
Cu Cu 0.3201 1.2651 'International Tables Vol C Tables 4.2.6.8 and 6.1.1.4'

loop_
_geom_angle_atom_site_label_1
_geom_angle_atom_site_label_2
_geom_angle_atom_site_label_3
_geom_angle
C36 C35 C34 118.4(12)
C13 Cu1 N1 127.0(4)
C13 Cu1 N2 152.2(4)
N1 Cu1 N2 79.9(3)
C13 Cu1 Cu2 80.7(3)
N1 Cu1 Cu2 126.1(2)
N2 Cu1 Cu2 76.08(17)
C33 Cu2 N7 155.6(4)
C33 Cu2 N8 123.5(4)
N7 Cu2 N8 80.7(3)
C33 Cu2 Cu1 85.6(3)
N7 Cu2 Cu1 84.24(18)
N8 Cu2 Cu1 120.1(2)
F10 P2 F9 89.1(12)
F10 P2 F12 93.3(12)
F9 P2 F12 177.4(10)
F10 P2 F11 88.5(7)
F9 P2 F11 97.6(6)
F12 P2 F11 83.3(6)
F10 P2 F7 171.9(11)
F9 P2 F7 96.6(10)
F12 P2 F7 80.9(7)
F11 P2 F7 96.4(6)
F10 P2 F8 88.4(6)
F9 P2 F8 86.7(6)
F12 P2 F8 92.5(6)
F11 P2 F8 174.6(7)
F7 P2 F8 86.3(5)
F6 P1 F3 104.8(8)
F6 P1 F2 93.8(5)
F3 P1 F2 93.4(5)
F6 P1 F5 87.2(8)
F3 P1 F5 167.2(8)
F2 P1 F5 90.4(5)
F6 P1 F4 168.8(7)
F3 P1 F4 85.0(8)
F2 P1 F4 91.0(5)
F5 P1 F4 82.6(7)
F6 P1 F1 85.9(5)
F3 P1 F1 88.6(5)
F2 P1 F1 178.0(5)
F5 P1 F1 87.7(5)
F4 P1 F1 88.9(5)
C33 N3 C31 111.7(8)
C33 N3 C30 123.0(7)
C31 N3 C30 125.1(8)
C12 N7 C9 117.5(8)
C12 N7 Cu2 129.7(6)
C9 N7 Cu2 112.4(6)
C30 N2 C27 118.4(7)
C30 N2 Cu1 130.7(6)
C27 N2 Cu1 110.9(6)
C19 N1 C23 117.3(8)
C19 N1 Cu1 128.5(6)
C23 N1 Cu1 114.2(6)
N2 C27 C23 117.9(8)
N2 C27 C26 122.4(9)
C23 C27 C26 119.7(9)
C13 N6 C14 111.8(8)
C13 N6 C12 124.2(8)
C14 N6 C12 124.0(8)
C1 N8 C5 119.1(8)
C1 N8 Cu2 129.7(7)
C5 N8 Cu2 110.9(6)
N8 C5 C9 118.2(8)
N8 C5 C4 123.0(10)
C9 C5 C4 118.8(9)
N7 C9 C5 117.0(9)
N7 C9 C8 122.5(10)
C5 C9 C8 120.5(9)
N5 C13 N6 102.4(8)
N5 C13 Cu1 123.8(7)
N6 C13 Cu1 133.8(7)
N2 C30 C29 122.8(9)
N2 C30 N3 117.5(8)
C29 C30 N3 119.7(9)
C13 N5 C15 112.2(8)
C13 N5 C16 121.9(8)
C15 N5 C16 125.8(8)
N1 C23 C22 124.2(9)
N1 C23 C27 116.9(8)
C22 C23 C27 118.8(9)
N3 C33 N4 103.6(8)
N3 C33 Cu2 123.2(7)
N4 C33 Cu2 133.1(8)
C28 C26 C25 125.0(9)
C28 C26 C27 117.0(9)
C25 C26 C27 118.0(9)
C28 C29 C30 118.0(10)
N7 C12 C11 125.5(9)
N7 C12 N6 116.6(8)
C11 C12 N6 117.8(9)
C33 N4 C32 109.4(8)
C33 N4 C34 125.0(9)
C32 N4 C34 125.3(8)
C23 C22 C24 119.5(9)
C23 C22 C21 115.4(9)
C24 C22 C21 125.0(9)
C3 C4 C6 126.9(9)
C3 C4 C5 114.7(9)
C6 C4 C5 118.4(10)
C21 C20 C19 119.9(10)
C24 C25 C26 122.2(10)
C10 C11 C12 116.9(10)
C15 C14 N6 106.6(9)
C25 C24 C22 121.5(9)
C20 C21 C22 120.8(10)
N1 C19 C20 122.3(10)
C10 C8 C7 122.8(10)
C10 C8 C9 116.9(9)
C7 C8 C9 120.3(10)
C11 C10 C8 120.7(10)
C29 C28 C26 121.5(10)
C32 C31 N3 107.4(10)
C17 C16 N5 113.2(8)
C6 C7 C8 118.3(10)
C31 C32 N4 107.8(10)
C35 C34 N4 117.8(9)
C14 C15 N5 106.9(9)
C3 C2 C1 116.3(11)
C7 C6 C4 123.7(10)
N8 C1 C2 122.3(10)
C2 C3 C4 124.6(10)
C18 C17 C16 128.3(12)

loop_
_geom_bond_atom_site_label_1
_geom_bond_atom_site_label_2
_geom_bond_distance
C35 C36 1.323(9)
C35 C34 1.455(9)
Cu1 C13 1.891(10)
Cu1 N1 2.039(7)
Cu1 N2 2.124(6)
Cu1 Cu2 2.7185(15)
Cu2 C33 1.903(11)
Cu2 N7 2.027(7)
Cu2 N8 2.093(7)
P2 F10 1.467(10)
P2 F9 1.502(11)
P2 F12 1.560(11)
P2 F11 1.567(9)
P2 F7 1.562(9)
P2 F8 1.590(9)
P1 F6 1.511(9)
P1 F3 1.511(9)
P1 F2 1.557(7)
P1 F5 1.577(9)
P1 F4 1.581(10)
P1 F1 1.604(8)
N3 C33 1.329(13)
N3 C31 1.391(12)
N3 C30 1.427(12)
N7 C12 1.307(12)
N7 C9 1.377(11)
N2 C30 1.328(12)
N2 C27 1.344(11)
N1 C19 1.337(12)
N1 C23 1.343(11)
C27 C23 1.436(14)
C27 C26 1.437(13)
N6 C13 1.366(12)
N6 C14 1.393(12)
N6 C12 1.420(12)
N8 C1 1.324(13)
N8 C5 1.345(12)
C5 C9 1.408(15)
C5 C4 1.427(13)
C9 C8 1.424(14)
C13 N5 1.362(12)
C30 C29 1.417(14)
N5 C15 1.383(13)
N5 C16 1.465(12)
C23 C22 1.401(13)
C33 N4 1.343(12)
C26 C28 1.368(14)
C26 C25 1.404(13)
C29 C28 1.365(13)
C12 C11 1.401(14)
N4 C32 1.423(14)
N4 C34 1.459(8)
C22 C24 1.417(13)
C22 C21 1.419(14)
C4 C3 1.392(15)
C4 C6 1.420(15)
C20 C21 1.321(13)
C20 C19 1.399(13)
C25 C24 1.332(13)
C11 C10 1.398(13)
C14 C15 1.325(14)
C8 C10 1.401(14)
C8 C7 1.418(13)
C31 C32 1.248(14)
C16 C17 1.460(15)
C7 C6 1.359(14)
C2 C3 1.331(15)
C2 C1 1.448(14)
C17 C18 1.250(14)

loop_
_geom_torsion_atom_site_label_1
_geom_torsion_atom_site_label_2
_geom_torsion_atom_site_label_3
_geom_torsion_atom_site_label_4
_geom_torsion
C13 Cu1 Cu2 C33 -101.8(5)
N1 Cu1 Cu2 C33 128.7(4)
N2 Cu1 Cu2 C33 62.6(4)
C13 Cu1 Cu2 N7 55.9(4)
N1 Cu1 Cu2 N7 -73.5(3)
N2 Cu1 Cu2 N7 -139.6(3)
C13 Cu1 Cu2 N8 131.7(4)
N1 Cu1 Cu2 N8 2.2(4)
N2 Cu1 Cu2 N8 -63.9(3)
C33 Cu2 N7 C12 8.6(13)
N8 Cu2 N7 C12 -179.1(8)
Cu1 Cu2 N7 C12 -57.3(7)
C33 Cu2 N7 C9 -164.0(9)
N8 Cu2 N7 C9 8.3(6)
Cu1 Cu2 N7 C9 130.1(6)
C13 Cu1 N2 C30 -16.1(12)
N1 Cu1 N2 C30 178.0(8)
Cu2 Cu1 N2 C30 -50.6(7)
C13 Cu1 N2 C27 162.9(8)
N1 Cu1 N2 C27 -3.0(5)
Cu2 Cu1 N2 C27 128.4(5)
C13 Cu1 N1 C19 11.2(10)
N2 Cu1 N1 C19 -177.0(8)
Cu2 Cu1 N1 C19 118.7(7)
C13 Cu1 N1 C23 -167.8(6)
N2 Cu1 N1 C23 4.0(6)
Cu2 Cu1 N1 C23 -60.3(7)
C30 N2 C27 C23 -179.1(8)
Cu1 N2 C27 C23 1.7(10)
C30 N2 C27 C26 1.2(12)
Cu1 N2 C27 C26 -177.9(7)
C33 Cu2 N8 C1 -5.4(10)
N7 Cu2 N8 C1 178.4(9)
Cu1 Cu2 N8 C1 100.7(8)
C33 Cu2 N8 C5 168.4(7)
N7 Cu2 N8 C5 -7.8(7)
Cu1 Cu2 N8 C5 -85.5(7)
C1 N8 C5 C9 -179.4(9)
Cu2 N8 C5 C9 6.1(11)
C1 N8 C5 C4 0.4(15)
Cu2 N8 C5 C4 -174.1(8)
C12 N7 C9 C5 178.7(8)
Cu2 N7 C9 C5 -7.7(10)
C12 N7 C9 C8 -1.1(13)
Cu2 N7 C9 C8 172.5(8)
N8 C5 C9 N7 0.9(13)
C4 C5 C9 N7 -178.9(8)
N8 C5 C9 C8 -179.3(9)
C4 C5 C9 C8 0.9(15)
C14 N6 C13 N5 0.6(11)
C12 N6 C13 N5 179.0(9)
C14 N6 C13 Cu1 -176.7(9)
C12 N6 C13 Cu1 1.7(16)
N1 Cu1 C13 N5 -99.8(9)
N2 Cu1 C13 N5 97.7(10)
Cu2 Cu1 C13 N5 131.5(9)
N1 Cu1 C13 N6 77.1(11)
N2 Cu1 C13 N6 -85.4(13)
Cu2 Cu1 C13 N6 -51.6(10)
C27 N2 C30 C29 0.0(13)
Cu1 N2 C30 C29 178.9(6)
C27 N2 C30 N3 177.8(7)
Cu1 N2 C30 N3 -3.3(12)
C33 N3 C30 N2 48.0(13)
C31 N3 C30 N2 -136.9(9)
C33 N3 C30 C29 -134.1(10)
C31 N3 C30 C29 40.9(13)
N6 C13 N5 C15 -2.6(11)
Cu1 C13 N5 C15 175.1(8)
N6 C13 N5 C16 -178.6(9)
Cu1 C13 N5 C16 -0.9(14)
C19 N1 C23 C22 -1.4(13)
Cu1 N1 C23 C22 177.8(7)
C19 N1 C23 C27 176.5(8)
Cu1 N1 C23 C27 -4.3(10)
N2 C27 C23 N1 1.7(12)
C26 C27 C23 N1 -178.7(8)
N2 C27 C23 C22 179.7(8)
C26 C27 C23 C22 -0.7(13)
C31 N3 C33 N4 3.2(11)
C30 N3 C33 N4 178.9(8)
C31 N3 C33 Cu2 -173.4(7)
C30 N3 C33 Cu2 2.2(13)
N7 Cu2 C33 N3 -126.3(9)
N8 Cu2 C33 N3 62.8(10)
Cu1 Cu2 C33 N3 -60.7(8)
N7 Cu2 C33 N4 58.2(16)
N8 Cu2 C33 N4 -112.7(10)
Cu1 Cu2 C33 N4 123.8(10)
N2 C27 C26 C28 -1.8(13)
C23 C27 C26 C28 178.5(9)
N2 C27 C26 C25 -178.6(8)
C23 C27 C26 C25 1.8(13)
N2 C30 C29 C28 -0.4(14)
N3 C30 C29 C28 -178.2(8)
C9 N7 C12 C11 0.6(14)
Cu2 N7 C12 C11 -171.6(7)
C9 N7 C12 N6 -177.2(8)
Cu2 N7 C12 N6 10.5(12)
C13 N6 C12 N7 36.9(13)
C14 N6 C12 N7 -144.9(9)
C13 N6 C12 C11 -141.1(10)
C14 N6 C12 C11 37.1(14)
N3 C33 N4 C32 -1.8(11)
Cu2 C33 N4 C32 174.4(9)
N3 C33 N4 C34 -175.2(9)
Cu2 C33 N4 C34 1.0(16)
N1 C23 C22 C24 179.8(8)
C27 C23 C22 C24 2.0(13)
N1 C23 C22 C21 -1.1(14)
C27 C23 C22 C21 -178.9(8)
N8 C5 C4 C3 -0.2(15)
C9 C5 C4 C3 179.6(9)
N8 C5 C4 C6 -179.7(9)
C9 C5 C4 C6 0.1(14)
C28 C26 C25 C24 179.1(10)
C27 C26 C25 C24 -4.4(14)
N7 C12 C11 C10 1.1(15)
N6 C12 C11 C10 178.9(8)
C13 N6 C14 C15 1.6(13)
C12 N6 C14 C15 -176.8(9)
C26 C25 C24 C22 6.0(15)
C23 C22 C24 C25 -4.7(14)
C21 C22 C24 C25 176.3(10)
C19 C20 C21 C22 0.3(15)
C23 C22 C21 C20 1.6(14)
C24 C22 C21 C20 -179.4(9)
C23 N1 C19 C20 3.5(13)
Cu1 N1 C19 C20 -175.6(7)
C21 C20 C19 N1 -3.0(15)
N7 C9 C8 C10 -0.2(14)
C5 C9 C8 C10 -180.0(9)
N7 C9 C8 C7 177.9(9)
C5 C9 C8 C7 -1.9(15)
C12 C11 C10 C8 -2.4(14)
C7 C8 C10 C11 -176.1(9)
C9 C8 C10 C11 2.0(14)
C30 C29 C28 C26 -0.3(14)
C25 C26 C28 C29 177.8(9)
C27 C26 C28 C29 1.3(14)
C33 N3 C31 C32 -3.6(13)
C30 N3 C31 C32 -179.2(9)
C13 N5 C16 C17 -38.3(14)
C15 N5 C16 C17 146.3(11)
C10 C8 C7 C6 179.7(9)
C9 C8 C7 C6 1.8(15)
N3 C31 C32 N4 2.2(12)
C33 N4 C32 C31 -0.3(13)
C34 N4 C32 C31 173.0(10)
C36 C35 C34 N4 -94.9(15)
C33 N4 C34 C35 -59.0(14)
C32 N4 C34 C35 128.7(11)
N6 C14 C15 N5 -3.1(12)
C13 N5 C15 C14 3.7(13)
C16 N5 C15 C14 179.5(10)
C8 C7 C6 C4 -0.7(16)
C3 C4 C6 C7 -179.6(10)
C5 C4 C6 C7 -0.2(16)
C5 N8 C1 C2 -0.4(15)
Cu2 N8 C1 C2 172.9(7)
C3 C2 C1 N8 0.3(16)
C1 C2 C3 C4 -0.1(16)
C6 C4 C3 C2 179.5(11)
C5 C4 C3 C2 0.0(16)
N5 C16 C17 C18 123.0(12)
